data_4322298
loop_
_publ_author_name
'Donald J. Darensbourg'
'Jennifer D. Draper'
'Brian J. Frost'
'Joseph H. Reibenspies'

_publ_section_title
;
 Structural and Spectroscopic Studies of 16-Electron, Unsaturated
 Derivatives of Low-Valent, Group 6 Carbonyl Complexes Containing \p-Donor
 Ligands
;
_journal_name_full 'Inorganic Chemistry'
_journal_page_first 4705
_journal_page_last 4714
_journal_paper_doi 10.1021/ic9804216
_journal_volume 38
_journal_year 1999
_chemical_formula_sum 'C84 H68 Cr N3 O5 P4 S'
_chemical_formula_weight 1407.35
_chemical_name_systematic
; 

 ? 

;
_space_group_IT_number 2
_symmetry_cell_setting triclinic
_symmetry_space_group_name_Hall '-P 1'
_symmetry_space_group_name_H-M 'P -1'
_atom_sites_solution_hydrogens geom
_atom_sites_solution_primary direct
_atom_sites_solution_secondary difmap
_audit_creation_method SHELXL
_cell_angle_alpha 104.84(3)
_cell_angle_beta 106.91(3)
_cell_angle_gamma 95.29(3)
_cell_formula_units_Z 2
_cell_length_a 13.869(3)
_cell_length_b 23.128(5)
_cell_length_c 12.056(2)
_cell_measurement_temperature 193(2)
_cell_volume 3517.9(16)
_computing_structure_refinement 'SHELXL-93 (Sheldrick, 1993)'
_computing_structure_solution 'SHELXS-86 (Sheldrick, 1990)'
_diffrn_ambient_temperature 193(2)
_diffrn_radiation_monochromator graphite
_diffrn_radiation_source 'fine-focus sealed tube'
_diffrn_radiation_type MoK\a
_diffrn_radiation_wavelength 0.71073
_diffrn_reflns_av_R_equivalents 0.0978
_diffrn_reflns_av_sigmaI/netI 0.2109
_diffrn_reflns_limit_h_max 15
_diffrn_reflns_limit_h_min 0
_diffrn_reflns_limit_k_max 25
_diffrn_reflns_limit_k_min -25
_diffrn_reflns_limit_l_max 12
_diffrn_reflns_limit_l_min -13
_diffrn_reflns_number 9636
_diffrn_reflns_theta_max 22.50
_diffrn_reflns_theta_min 1.56
_exptl_absorpt_coefficient_mu 0.340
_exptl_crystal_density_diffrn 1.329
_exptl_crystal_F_000 1466
_exptl_crystal_size_max 0.40
_exptl_crystal_size_mid 0.30
_exptl_crystal_size_min 0.04
_refine_diff_density_max 0.637
_refine_diff_density_min -0.844
_refine_diff_density_rms 0.107
_refine_ls_extinction_method none
_refine_ls_goodness_of_fit_all 1.003
_refine_ls_goodness_of_fit_obs 1.159
_refine_ls_matrix_type fullcycle
_refine_ls_number_parameters 883
_refine_ls_number_reflns 9151
_refine_ls_number_restraints 272
_refine_ls_restrained_S_all 0.997
_refine_ls_restrained_S_obs 1.127
_refine_ls_R_factor_all 0.2001
_refine_ls_R_factor_obs 0.0815
_refine_ls_shift/esd_max 0.302
_refine_ls_shift/esd_mean 0.014
_refine_ls_structure_factor_coef Fsqd
_refine_ls_weighting_details 'w=1/[\s^2^(Fo^2^)+(0.1146P)^2^+0.0000P] where P=(Fo^2^+2Fc^2^)/3'
_refine_ls_weighting_scheme calc
_refine_ls_wR_factor_all 0.2404
_refine_ls_wR_factor_obs 0.1878
_reflns_number_observed 4641
_reflns_number_total 9174
_reflns_observed_criterion >2sigma(I)
_cod_data_source_file ic9804216_05.cif
_cod_data_source_block dd332
_cod_depositor_comments
;
The following automatic conversions were performed:

'_refine_ls_weighting_scheme' value 'calc
w=1/[\s^2^(Fo^2^)+(0.1146P)^2^+0.0000P] where P=(Fo^2^+2Fc^2^)/3' was
changed to 'calc'. New tag '_refine_ls_weighting_details' was
created. The value of the new tag was set to
'w=1/[\s^2^(Fo^2^)+(0.1146P)^2^+0.0000P] where P=(Fo^2^+2Fc^2^)/3'.

Automatic conversion script
Id: cif_fix_values 3143 2015-03-26 13:38:13Z robertas 
;
_cod_original_cell_volume 3517.5(12)
_cod_database_code 4322298

loop_
_symmetry_equiv_pos_as_xyz
'x, y, z'
'-x, -y, -z'

loop_
_atom_site_aniso_label
_atom_site_aniso_U_11
_atom_site_aniso_U_22
_atom_site_aniso_U_33
_atom_site_aniso_U_23
_atom_site_aniso_U_13
_atom_site_aniso_U_12
Cr1 0.0236(8) 0.0380(10) 0.0390(10) 0.0147(8) 0.0154(7) 0.0117(7)
S1 0.0362(15) 0.040(2) 0.038(2) 0.0132(13) 0.0097(12) 0.0197(13)
P1 0.0133(11) 0.0216(13) 0.0241(13) 0.0094(11) 0.0126(10) 0.0075(10)
P2 0.0131(11) 0.0222(13) 0.0232(13) 0.0106(11) 0.0112(10) 0.0066(10)
P3 0.0141(11) 0.0256(13) 0.0259(13) 0.0140(11) 0.0121(10) 0.0085(10)
P4 0.0179(12) 0.0231(13) 0.0289(14) 0.0134(11) 0.0132(11) 0.0067(10)
O1 0.041(4) 0.067(5) 0.067(5) 0.039(4) 0.042(4) 0.036(4)
O2 0.048(4) 0.046(4) 0.054(5) 0.018(4) 0.024(4) 0.027(4)
O3 0.039(4) 0.070(5) 0.036(4) 0.019(4) 0.014(3) -0.009(4)
O4 0.026(3) 0.031(3) 0.039(3) 0.017(3) 0.015(3) 0.016(3)
O5 0.168(20) 0.122(12) 0.088(15) -0.003(12) 0.016(11) -0.032(14)
N1 0.019(4) 0.021(4) 0.033(4) 0.009(3) 0.018(3) 0.010(3)
N2 0.026(4) 0.031(4) 0.035(4) 0.019(4) 0.020(3) 0.008(3)
N3 0.037(5) 0.067(7) 0.107(8) 0.051(6) 0.026(5) 0.016(5)
C1 0.027(5) 0.039(6) 0.048(5) 0.018(5) 0.026(5) 0.020(4)
C2 0.025(5) 0.039(5) 0.033(5) 0.018(4) 0.019(4) 0.018(4)
C3 0.026(5) 0.047(5) 0.031(5) 0.023(4) 0.015(4) 0.012(4)
C4 0.011(4) 0.033(5) 0.037(4) 0.010(4) 0.012(4) 0.006(4)
C5 0.017(5) 0.030(5) 0.042(5) 0.015(4) 0.017(4) 0.006(4)
C6 0.032(6) 0.033(5) 0.050(5) 0.014(4) 0.017(5) 0.017(5)
C7 0.028(5) 0.034(6) 0.052(6) 0.011(4) 0.021(5) 0.014(4)
C8 0.034(6) 0.041(5) 0.035(5) 0.008(4) 0.025(5) 0.005(5)
C9 0.019(5) 0.034(5) 0.036(5) 0.011(4) 0.020(4) 0.004(4)
C10 0.020(5) 0.028(5) 0.022(5) 0.013(4) 0.013(4) 0.007(4)
C11 0.022(5) 0.033(6) 0.039(6) 0.019(5) 0.019(4) 0.006(4)
C12 0.029(5) 0.032(6) 0.039(6) 0.021(5) 0.016(4) 0.004(4)
C13 0.050(6) 0.031(6) 0.047(6) 0.026(5) 0.025(5) 0.018(5)
C14 0.045(6) 0.044(6) 0.059(7) 0.032(6) 0.029(5) 0.031(5)
C15 0.035(5) 0.036(6) 0.032(6) 0.015(5) 0.023(5) 0.019(4)
C16 0.025(4) 0.023(5) 0.025(4) 0.016(3) 0.022(3) 0.013(4)
C17 0.032(5) 0.030(5) 0.026(5) 0.010(4) 0.018(4) 0.013(4)
C18 0.031(5) 0.030(5) 0.038(6) 0.010(4) 0.015(4) 0.008(4)
C19 0.034(5) 0.030(5) 0.034(6) 0.008(4) 0.010(4) 0.002(4)
C20 0.020(5) 0.034(5) 0.034(5) 0.018(4) 0.007(4) 0.000(4)
C21 0.016(4) 0.027(5) 0.034(5) 0.009(4) 0.015(4) 0.008(4)
C22 0.010(4) 0.032(5) 0.030(5) 0.014(4) 0.014(3) 0.011(3)
C23 0.021(5) 0.034(6) 0.030(5) 0.015(4) 0.013(4) 0.009(4)
C24 0.031(6) 0.060(7) 0.040(5) 0.025(5) 0.017(5) -0.001(5)
C25 0.021(5) 0.054(7) 0.053(6) 0.023(5) 0.023(5) 0.002(4)
C26 0.015(4) 0.041(6) 0.042(5) 0.019(5) 0.004(4) 0.006(4)
C27 0.020(4) 0.026(5) 0.030(5) 0.018(4) 0.012(4) 0.009(4)
C28 0.014(4) 0.021(5) 0.024(4) 0.011(4) 0.006(3) 0.002(4)
C29 0.023(5) 0.030(5) 0.024(4) 0.017(4) 0.006(4) 0.008(4)
C30 0.025(5) 0.039(6) 0.033(5) 0.012(5) 0.011(4) 0.009(4)
C31 0.040(5) 0.042(6) 0.032(5) 0.019(5) 0.023(4) 0.012(4)
C32 0.031(5) 0.030(6) 0.039(5) 0.011(5) 0.021(4) -0.006(4)
C33 0.034(5) 0.025(5) 0.028(5) 0.013(4) 0.013(4) 0.005(4)
C34 0.013(4) 0.027(5) 0.026(5) 0.005(4) 0.013(4) 0.009(3)
C35 0.016(4) 0.023(5) 0.057(7) 0.014(5) 0.015(5) 0.009(4)
C36 0.018(4) 0.026(5) 0.046(6) 0.007(5) 0.013(4) 0.008(4)
C37 0.015(5) 0.042(6) 0.055(7) 0.009(5) 0.020(5) 0.014(4)
C38 0.032(5) 0.048(6) 0.047(6) 0.023(5) 0.029(5) 0.008(5)
C39 0.026(4) 0.030(5) 0.041(6) 0.017(5) 0.024(4) 0.012(4)
C40 0.016(4) 0.028(4) 0.031(4) 0.011(4) 0.022(3) 0.008(4)
C41 0.029(5) 0.029(4) 0.019(4) 0.010(4) 0.015(4) 0.005(4)
C42 0.024(5) 0.019(5) 0.044(6) 0.005(4) 0.014(4) 0.000(4)
C43 0.017(5) 0.037(5) 0.034(5) 0.001(5) 0.004(4) 0.005(4)
C44 0.021(5) 0.043(5) 0.027(5) 0.018(4) 0.018(4) 0.011(4)
C45 0.019(5) 0.030(5) 0.033(5) 0.014(4) 0.023(4) 0.010(4)
C46 0.011(4) 0.036(6) 0.030(5) 0.003(4) 0.011(4) 0.010(4)
C47 0.018(5) 0.047(6) 0.046(6) 0.027(5) 0.016(4) 0.011(4)
C48 0.024(5) 0.064(8) 0.053(7) 0.014(6) 0.024(5) 0.003(5)
C49 0.014(5) 0.049(7) 0.078(8) 0.009(6) 0.015(5) 0.013(5)
C50 0.031(5) 0.039(6) 0.073(8) 0.024(6) 0.014(5) 0.024(5)
C51 0.029(5) 0.029(6) 0.043(6) 0.014(5) 0.010(4) 0.015(4)
C52 0.019(5) 0.024(4) 0.034(5) 0.015(4) 0.018(4) 0.003(4)
C53 0.031(5) 0.035(5) 0.044(5) 0.023(4) 0.019(5) 0.011(5)
C54 0.035(6) 0.035(5) 0.043(5) 0.025(4) 0.014(5) 0.010(5)
C55 0.034(6) 0.026(5) 0.059(6) 0.025(4) 0.015(5) 0.011(4)
C56 0.039(6) 0.028(5) 0.038(5) 0.004(4) 0.011(5) 0.009(5)
C57 0.029(5) 0.026(4) 0.044(5) 0.016(4) 0.015(5) 0.004(4)
C58 0.022(4) 0.023(4) 0.030(4) 0.019(3) 0.018(3) 0.005(4)
C59 0.022(4) 0.029(5) 0.033(5) 0.011(4) 0.019(4) 0.005(4)
C60 0.019(4) 0.030(5) 0.050(6) 0.024(4) 0.015(4) 0.006(4)
C61 0.021(4) 0.040(6) 0.028(5) 0.008(4) 0.006(4) -0.002(4)
C62 0.025(5) 0.031(5) 0.034(5) 0.007(4) 0.016(4) 0.006(4)
C63 0.010(4) 0.036(5) 0.033(5) 0.011(4) 0.011(4) 0.006(4)
C64 0.024(5) 0.024(4) 0.039(5) 0.019(4) 0.020(4) 0.005(4)
C65 0.030(5) 0.027(5) 0.040(5) 0.015(4) 0.015(4) 0.003(4)
C66 0.037(6) 0.031(5) 0.060(7) 0.008(5) 0.029(5) -0.009(5)
C67 0.039(6) 0.028(6) 0.079(7) 0.013(5) 0.043(5) 0.007(4)
C68 0.040(6) 0.025(5) 0.078(7) 0.024(5) 0.033(5) 0.015(5)
C69 0.035(5) 0.034(5) 0.051(6) 0.029(5) 0.022(4) 0.017(4)
C70 0.016(4) 0.041(5) 0.036(6) 0.019(5) 0.017(4) 0.014(4)
C71 0.017(4) 0.033(5) 0.027(5) 0.012(5) 0.006(4) 0.007(4)
C72 0.032(5) 0.037(5) 0.051(7) 0.018(5) 0.010(5) 0.019(4)
C73 0.020(5) 0.054(6) 0.048(7) 0.009(6) 0.018(5) 0.014(4)
C74 0.021(5) 0.058(6) 0.061(7) 0.022(6) 0.022(5) -0.001(5)
C75 0.031(5) 0.039(5) 0.045(6) 0.021(5) 0.019(5) 0.008(4)
C76 0.031(4) 0.022(5) 0.030(4) 0.013(4) 0.012(3) 0.010(4)
C77 0.034(5) 0.034(6) 0.035(5) 0.013(5) 0.012(4) 0.005(5)
C78 0.029(5) 0.061(7) 0.038(5) 0.011(6) 0.004(4) 0.007(5)
C79 0.040(5) 0.078(9) 0.030(6) 0.016(6) 0.009(4) 0.007(6)
C80 0.037(5) 0.065(8) 0.040(5) 0.015(6) 0.026(5) 0.004(5)
C81 0.025(5) 0.047(6) 0.039(5) 0.016(5) 0.012(4) 0.005(5)
C82 0.040(5) 0.029(6) 0.067(8) 0.021(6) 0.019(6) 0.004(5)
C83 0.047(6) 0.069(9) 0.140(13) 0.039(9) 0.058(8) 0.005(6)
C84 0.121(16) 0.069(13) 0.110(16) 0.026(12) 0.020(13) 0.010(12)

loop_
_atom_site_label
_atom_site_type_symbol
_atom_site_fract_x
_atom_site_fract_y
_atom_site_fract_z
_atom_site_U_iso_or_equiv
_atom_site_thermal_displace_type
_atom_site_occupancy
_atom_site_calc_flag
_atom_site_refinement_flags
_atom_site_disorder_group
Cr1 Cr 0.40679(11) -0.25628(7) 0.36235(14) 0.0313(4) Uani 1 d U .
S1 S 0.4783(2) -0.34535(12) 0.3659(2) 0.0374(7) Uani 1 d U .
P1 P 1.2431(2) -0.08099(10) 0.7722(2) 0.0174(5) Uani 1 d U .
P2 P 1.1788(2) 0.03654(10) 0.8327(2) 0.0173(5) Uani 1 d U .
P3 P 0.8261(2) -0.40058(10) 0.7617(2) 0.0190(5) Uani 1 d U .
P4 P 0.9149(2) -0.35242(10) 0.6025(2) 0.0207(5) Uani 1 d U .
O1 O 0.3765(5) -0.2500(3) 0.5995(7) 0.047(2) Uani 1 d U .
O2 O 0.3027(5) -0.1498(3) 0.3390(6) 0.046(2) Uani 1 d U .
O3 O 0.5804(5) -0.1602(3) 0.5338(6) 0.049(2) Uani 1 d U .
O4 O 0.3578(4) -0.2959(3) 0.1841(5) 0.0290(14) Uani 1 d U .
O5 O 0.5313(15) -0.4999(10) 0.4669(15) 0.143(7) Uani 0.72 d P .
N1 N 1.1893(5) -0.0307(3) 0.8366(6) 0.022(2) Uani 1 d U .
N2 N 0.8405(5) -0.3947(3) 0.6398(6) 0.026(2) Uani 1 d U .
N3 N 0.7851(6) -0.2344(4) 0.2093(9) 0.064(3) Uani 1 d U .
C1 C 0.3845(7) -0.2534(4) 0.5028(9) 0.033(2) Uani 1 d U .
C2 C 0.3414(6) -0.1931(4) 0.3451(8) 0.028(2) Uani 1 d U .
C3 C 0.5126(7) -0.2004(5) 0.4614(8) 0.030(2) Uani 1 d U .
C4 C 0.3717(6) -0.3516(4) 0.1340(8) 0.026(2) Uani 1 d U .
C5 C 0.4282(6) -0.3837(4) 0.2104(8) 0.027(2) Uani 1 d U .
C6 C 0.4386(7) -0.4418(4) 0.1576(9) 0.037(2) Uani 1 d U .
H6A H 0.4749(7) -0.4633(4) 0.2086(9) 0.044 Uiso 1 calc R .
C7 C 0.3989(7) -0.4709(4) 0.0332(9) 0.036(2) Uani 1 d U .
H7A H 0.4065(7) -0.5114(4) -0.0005(9) 0.043 Uiso 1 calc R .
C8 C 0.3468(7) -0.4373(4) -0.0406(9) 0.034(2) Uani 1 d U .
H8A H 0.3200(7) -0.4552(4) -0.1261(9) 0.041 Uiso 1 calc R .
C9 C 0.3342(6) -0.3793(4) 0.0092(8) 0.027(2) Uani 1 d U .
H9A H 0.2993(6) -0.3576(4) -0.0424(8) 0.033 Uiso 1 calc R .
C10 C 1.2910(6) -0.1240(4) 0.8744(7) 0.021(2) Uani 1 d U .
C11 C 1.2417(6) -0.1316(4) 0.9569(8) 0.028(2) Uani 1 d U .
H11A H 1.1860(6) -0.1112(4) 0.9625(8) 0.033 Uiso 1 calc R .
C12 C 1.2713(7) -0.1672(4) 1.0292(8) 0.030(2) Uani 1 d U .
H12A H 1.2387(7) -0.1696(4) 1.0876(8) 0.036 Uiso 1 calc R .
C13 C 1.3483(7) -0.2005(4) 1.0198(9) 0.037(2) Uani 1 d U .
H13A H 1.3666(7) -0.2270(4) 1.0679(9) 0.044 Uiso 1 calc R .
C14 C 1.3979(7) -0.1937(5) 0.9382(9) 0.042(3) Uani 1 d U .
H14A H 1.4528(7) -0.2147(5) 0.9322(9) 0.050 Uiso 1 calc R .
C15 C 1.3684(7) -0.1565(4) 0.8648(8) 0.030(2) Uani 1 d U .
H15A H 1.4019(7) -0.1534(4) 0.8075(8) 0.036 Uiso 1 calc R .
C16 C 1.1542(6) -0.1320(4) 0.6353(7) 0.019(2) Uani 1 d U .
C17 C 1.1853(7) -0.1811(4) 0.5671(8) 0.026(2) Uani 1 d U .
H17A H 1.2537(7) -0.1877(4) 0.5944(8) 0.032 Uiso 1 calc R .
C18 C 1.1171(7) -0.2196(4) 0.4611(8) 0.032(2) Uani 1 d U .
H18A H 1.1401(7) -0.2518(4) 0.4147(8) 0.038 Uiso 1 calc R .
C19 C 1.0152(7) -0.2130(4) 0.4194(9) 0.034(2) Uani 1 d U .
H19A H 0.9685(7) -0.2403(4) 0.3463(9) 0.040 Uiso 1 calc R .
C20 C 0.9840(7) -0.1649(4) 0.4886(8) 0.029(2) Uani 1 d U .
H20A H 0.9149(7) -0.1594(4) 0.4618(8) 0.035 Uiso 1 calc R .
C21 C 1.0512(6) -0.1250(4) 0.5950(8) 0.024(2) Uani 1 d U .
H21A H 1.0279(6) -0.0929(4) 0.6412(8) 0.029 Uiso 1 calc R .
C22 C 1.3539(6) -0.0489(4) 0.7419(8) 0.021(2) Uani 1 d U .
C23 C 1.3596(6) -0.0623(4) 0.6236(8) 0.026(2) Uani 1 d U .
H23A H 1.3075(6) -0.0904(4) 0.5565(8) 0.031 Uiso 1 calc R .
C24 C 1.4467(7) -0.0319(5) 0.6089(9) 0.041(3) Uani 1 d U .
H24A H 1.4541(7) -0.0407(5) 0.5307(9) 0.050 Uiso 1 calc R .
C25 C 1.5192(7) 0.0095(5) 0.7039(9) 0.039(2) Uani 1 d U .
H25A H 1.5762(7) 0.0294(5) 0.6908(9) 0.047 Uiso 1 calc R .
C26 C 1.5124(6) 0.0236(4) 0.8202(9) 0.033(2) Uani 1 d U .
H26A H 1.5629(6) 0.0533(4) 0.8862(9) 0.039 Uiso 1 calc R .
C27 C 1.4282(6) -0.0076(4) 0.8371(8) 0.022(2) Uani 1 d U .
H27A H 1.4231(6) 0.0003(4) 0.9163(8) 0.027 Uiso 1 calc R .
C28 C 1.2098(6) 0.0557(4) 0.7102(7) 0.019(2) Uani 1 d U .
C29 C 1.1434(6) 0.0288(4) 0.5940(7) 0.024(2) Uani 1 d U .
H29A H 1.0805(6) 0.0037(4) 0.5811(7) 0.029 Uiso 1 calc R .
C30 C 1.1681(7) 0.0384(4) 0.4948(8) 0.031(2) Uani 1 d U .
H30A H 1.1219(7) 0.0207(4) 0.4145(8) 0.038 Uiso 1 calc R .
C31 C 1.2611(7) 0.0739(4) 0.5156(8) 0.033(2) Uani 1 d U .
H31A H 1.2790(7) 0.0796(4) 0.4483(8) 0.040 Uiso 1 calc R .
C32 C 1.3281(7) 0.1013(4) 0.6308(8) 0.032(2) Uani 1 d U .
H32A H 1.3910(7) 0.1259(4) 0.6422(8) 0.038 Uiso 1 calc R .
C33 C 1.3039(7) 0.0931(4) 0.7322(8) 0.027(2) Uani 1 d U .
H33A H 1.3493(7) 0.1121(4) 0.8124(8) 0.033 Uiso 1 calc R .
C34 C 1.0476(6) 0.0462(4) 0.8137(7) 0.021(2) Uani 1 d U .
C35 C 1.0096(6) 0.0915(4) 0.7674(8) 0.030(2) Uani 1 d U .
H35A H 1.0526(6) 0.1174(4) 0.7446(8) 0.036 Uiso 1 calc R .
C36 C 0.9098(6) 0.0993(4) 0.7539(8) 0.030(2) Uani 1 d U .
H36A H 0.8837(6) 0.1298(4) 0.7203(8) 0.036 Uiso 1 calc R .
C37 C 0.8478(6) 0.0626(4) 0.7895(9) 0.036(2) Uani 1 d U .
H37A H 0.7792(6) 0.0680(4) 0.7806(9) 0.043 Uiso 1 calc R .
C38 C 0.8857(7) 0.0180(5) 0.8379(9) 0.037(2) Uani 1 d U .
H38A H 0.8434(7) -0.0066(5) 0.8639(9) 0.044 Uiso 1 calc R .
C39 C 0.9865(6) 0.0089(4) 0.8489(8) 0.028(2) Uani 1 d U .
H39A H 1.0121(6) -0.0224(4) 0.8801(8) 0.033 Uiso 1 calc R .
C40 C 1.2566(6) 0.0907(4) 0.9736(8) 0.021(2) Uani 1 d U .
C41 C 1.2585(6) 0.1530(4) 0.9904(8) 0.023(2) Uani 1 d U .
H41A H 1.2188(6) 0.1669(4) 0.9271(8) 0.028 Uiso 1 calc R .
C42 C 1.3186(6) 0.1941(4) 1.0998(8) 0.029(2) Uani 1 d U .
H42A H 1.3201(6) 0.2363(4) 1.1103(8) 0.035 Uiso 1 calc R .
C43 C 1.3765(6) 0.1758(4) 1.1942(9) 0.032(2) Uani 1 d U .
H43A H 1.4172(6) 0.2049(4) 1.2685(9) 0.038 Uiso 1 calc R .
C44 C 1.3745(6) 0.1137(4) 1.1789(8) 0.026(2) Uani 1 d U .
H44A H 1.4137(6) 0.1000(4) 1.2428(8) 0.032 Uiso 1 calc R .
C45 C 1.3140(6) 0.0719(4) 1.0678(8) 0.023(2) Uani 1 d U .
H45A H 1.3125(6) 0.0296(4) 1.0572(8) 0.028 Uiso 1 calc R .
C46 C 0.7010(6) -0.3846(4) 0.7632(8) 0.025(2) Uani 1 d U .
C47 C 0.6600(6) -0.4026(4) 0.8459(8) 0.033(2) Uani 1 d U .
H47A H 0.6949(6) -0.4250(4) 0.8958(8) 0.040 Uiso 1 calc R .
C48 C 0.5658(7) -0.3864(5) 0.8529(9) 0.046(3) Uani 1 d U .
H48A H 0.5363(7) -0.3982(5) 0.9075(9) 0.055 Uiso 1 calc R .
C49 C 0.5173(7) -0.3540(5) 0.7813(10) 0.048(3) Uani 1 d U .
H49A H 0.4556(7) -0.3419(5) 0.7898(10) 0.058 Uiso 1 calc R .
C50 C 0.5551(7) -0.3378(5) 0.6950(10) 0.046(3) Uani 1 d U .
H50A H 0.5185(7) -0.3170(5) 0.6425(10) 0.055 Uiso 1 calc R .
C51 C 0.6496(7) -0.3537(4) 0.6900(9) 0.033(2) Uani 1 d U .
H51A H 0.6781(7) -0.3427(4) 0.6340(9) 0.039 Uiso 1 calc R .
C52 C 0.8297(6) -0.4780(4) 0.7653(8) 0.022(2) Uani 1 d U .
C53 C 0.8574(7) -0.4914(4) 0.8756(9) 0.033(2) Uani 1 d U .
H53A H 0.8809(7) -0.4595(4) 0.9500(9) 0.039 Uiso 1 calc R .
C54 C 0.8504(7) -0.5512(4) 0.8760(9) 0.035(2) Uani 1 d U .
H54A H 0.8693(7) -0.5609(4) 0.9505(9) 0.041 Uiso 1 calc R .
C55 C 0.8158(7) -0.5966(4) 0.7677(9) 0.037(2) Uani 1 d U .
H55A H 0.8101(7) -0.6378(4) 0.7678(9) 0.044 Uiso 1 calc R .
C56 C 0.7891(7) -0.5836(4) 0.6584(9) 0.036(2) Uani 1 d U .
H56A H 0.7665(7) -0.6157(4) 0.5842(9) 0.044 Uiso 1 calc R .
C57 C 0.7954(6) -0.5238(4) 0.6572(9) 0.031(2) Uani 1 d U .
H57A H 0.7762(6) -0.5144(4) 0.5823(9) 0.037 Uiso 1 calc R .
C58 C 0.9190(6) -0.3508(4) 0.8998(8) 0.020(2) Uani 1 d U .
C59 C 1.0234(6) -0.3571(4) 0.9272(8) 0.026(2) Uani 1 d U .
H59A H 1.0422(6) -0.3894(4) 0.8757(8) 0.031 Uiso 1 calc R .
C60 C 1.0966(7) -0.3181(4) 1.0248(8) 0.030(2) Uani 1 d U .
H60A H 1.1662(7) -0.3229(4) 1.0402(8) 0.036 Uiso 1 calc R .
C61 C 1.0711(6) -0.2708(4) 1.1035(8) 0.031(2) Uani 1 d U .
H61A H 1.1222(6) -0.2434(4) 1.1726(8) 0.037 Uiso 1 calc R .
C62 C 0.9682(6) -0.2653(4) 1.0771(8) 0.029(2) Uani 1 d U .
H62A H 0.9493(6) -0.2334(4) 1.1293(8) 0.035 Uiso 1 calc R .
C63 C 0.8945(6) -0.3041(4) 0.9794(8) 0.025(2) Uani 1 d U .
H63A H 0.8250(6) -0.2994(4) 0.9650(8) 0.031 Uiso 1 calc R .
C64 C 0.9150(6) -0.2727(4) 0.6675(8) 0.025(2) Uani 1 d U .
C65 C 0.9785(7) -0.2399(4) 0.7830(9) 0.031(2) Uani 1 d U .
H65A H 1.0338(7) -0.2565(4) 0.8231(9) 0.037 Uiso 1 calc R .
C66 C 0.9631(7) -0.1831(4) 0.8419(10) 0.042(2) Uani 1 d U .
H66A H 1.0071(7) -0.1607(4) 0.9212(10) 0.050 Uiso 1 calc R .
C67 C 0.8819(7) -0.1601(5) 0.7812(10) 0.044(3) Uani 1 d U .
H67A H 0.8697(7) -0.1216(5) 0.8201(10) 0.053 Uiso 1 calc R .
C68 C 0.8187(8) -0.1915(4) 0.6667(10) 0.043(2) Uani 1 d U .
H68A H 0.7633(8) -0.1748(4) 0.6271(10) 0.051 Uiso 1 calc R .
C69 C 0.8355(7) -0.2477(4) 0.6083(9) 0.034(2) Uani 1 d U .
H69A H 0.7927(7) -0.2691(4) 0.5279(9) 0.041 Uiso 1 calc R .
C70 C 1.0448(6) -0.3671(4) 0.6416(8) 0.027(2) Uani 1 d U .
C71 C 1.0540(6) -0.4274(4) 0.6364(7) 0.025(2) Uani 1 d U .
H71A H 0.9955(6) -0.4567(4) 0.6219(7) 0.030 Uiso 1 calc R .
C72 C 1.1503(7) -0.4442(5) 0.6528(9) 0.039(2) Uani 1 d U .
H72A H 1.1579(7) -0.4849(5) 0.6505(9) 0.047 Uiso 1 calc R .
C73 C 1.2331(7) -0.4019(5) 0.6719(9) 0.040(2) Uani 1 d U .
H73A H 1.2980(7) -0.4137(5) 0.6809(9) 0.048 Uiso 1 calc R .
C74 C 1.2248(7) -0.3421(5) 0.6787(9) 0.044(3) Uani 1 d U .
H74A H 1.2841(7) -0.3130(5) 0.6955(9) 0.053 Uiso 1 calc R .
C75 C 1.1290(7) -0.3246(5) 0.6608(8) 0.035(2) Uani 1 d U .
H75A H 1.1221(7) -0.2840(5) 0.6618(8) 0.042 Uiso 1 calc R .
C76 C 0.8671(6) -0.3712(4) 0.4405(8) 0.026(2) Uani 1 d U .
C77 C 0.7627(7) -0.3882(4) 0.3761(8) 0.034(2) Uani 1 d U .
H77A H 0.7156(7) -0.3899(4) 0.4192(8) 0.040 Uiso 1 calc R .
C78 C 0.7263(7) -0.4025(5) 0.2522(9) 0.045(3) Uani 1 d U .
H78A H 0.6547(7) -0.4131(5) 0.2104(9) 0.054 Uiso 1 calc R .
C79 C 0.7944(8) -0.4015(5) 0.1876(9) 0.050(3) Uani 1 d U .
H79A H 0.7697(8) -0.4115(5) 0.1015(9) 0.060 Uiso 1 calc R .
C80 C 0.8975(7) -0.3860(5) 0.2494(9) 0.045(3) Uani 1 d U .
H80A H 0.9441(7) -0.3860(5) 0.2052(9) 0.054 Uiso 1 calc R .
C81 C 0.9350(7) -0.3707(4) 0.3736(9) 0.036(2) Uani 1 d U .
H81A H 1.0068(7) -0.3596(4) 0.4145(9) 0.043 Uiso 1 calc R .
C82 C 0.7021(7) -0.2527(4) 0.1973(10) 0.043(3) Uani 1 d U .
C83 C 0.5959(9) -0.2745(6) 0.1824(14) 0.078(4) Uani 1 d U .
C84 C 1.3973(15) -0.4979(8) 0.5993(18) 0.105(6) Uani 0.82 d P .

loop_
_atom_type_symbol
_atom_type_description
_atom_type_scat_dispersion_real
_atom_type_scat_dispersion_imag
_atom_type_scat_source
C C 0.0033 0.0016 'International Tables Vol C Tables 4.2.6.8 and 6.1.1.4'
H H 0.0000 0.0000 'International Tables Vol C Tables 4.2.6.8 and 6.1.1.4'
N N 0.0061 0.0033 'International Tables Vol C Tables 4.2.6.8 and 6.1.1.4'
O O 0.0106 0.0060 'International Tables Vol C Tables 4.2.6.8 and 6.1.1.4'
P P 0.1023 0.0942 'International Tables Vol C Tables 4.2.6.8 and 6.1.1.4'
S S 0.1246 0.1234 'International Tables Vol C Tables 4.2.6.8 and 6.1.1.4'
Cr Cr 0.3209 0.6236 'International Tables Vol C Tables 4.2.6.8 and 6.1.1.4'

loop_
_geom_angle_atom_site_label_1
_geom_angle_atom_site_label_2
_geom_angle_atom_site_label_3
_geom_angle
_geom_angle_site_symmetry_1
_geom_angle_site_symmetry_3
_geom_angle_publ_flag
C3 Cr1 C1 81.1(4) . . ?
C3 Cr1 C2 85.6(4) . . ?
C1 Cr1 C2 92.3(4) . . ?
C3 Cr1 O4 133.4(3) . . ?
C1 Cr1 O4 145.5(4) . . ?
C2 Cr1 O4 91.8(3) . . ?
C3 Cr1 S1 100.3(3) . . ?
C1 Cr1 S1 90.4(3) . . ?
C2 Cr1 S1 173.9(3) . . ?
O4 Cr1 S1 82.9(2) . . ?
C5 S1 Cr1 98.0(3) . . ?
N1 P1 C16 111.3(3) . . ?
N1 P1 C10 108.1(4) . . ?
C16 P1 C10 108.3(4) . . ?
N1 P1 C22 113.3(3) . . ?
C16 P1 C22 109.9(4) . . ?
C10 P1 C22 105.6(4) . . ?
N1 P2 C40 110.5(3) . . ?
N1 P2 C28 114.4(3) . . ?
C40 P2 C28 109.1(4) . . ?
N1 P2 C34 109.3(3) . . ?
C40 P2 C34 106.8(4) . . ?
C28 P2 C34 106.5(4) . . ?
N2 P3 C58 115.9(3) . . ?
N2 P3 C52 108.8(3) . . ?
C58 P3 C52 108.0(4) . . ?
N2 P3 C46 108.6(3) . . ?
C58 P3 C46 107.3(4) . . ?
C52 P3 C46 108.0(4) . . ?
N2 P4 C76 106.5(3) . . ?
N2 P4 C64 111.5(3) . . ?
C76 P4 C64 109.1(4) . . ?
N2 P4 C70 112.9(3) . . ?
C76 P4 C70 106.5(4) . . ?
C64 P4 C70 110.1(4) . . ?
C4 O4 Cr1 122.8(5) . . ?
O5 O5 C84 176.0(28) 2_646 2_746 ?
P2 N1 P1 133.1(4) . . ?
P3 N2 P4 136.5(5) . . ?
O1 C1 Cr1 175.7(8) . . ?
O2 C2 Cr1 176.5(8) . . ?
O3 C3 Cr1 175.1(8) . . ?
O4 C4 C9 121.9(8) . . ?
O4 C4 C5 119.3(8) . . ?
C9 C4 C5 118.9(8) . . ?
C6 C5 C4 118.3(9) . . ?
C6 C5 S1 124.9(7) . . ?
C4 C5 S1 116.8(7) . . ?
C5 C6 C7 123.6(9) . . ?
C6 C7 C8 116.8(9) . . ?
C9 C8 C7 121.1(9) . . ?
C8 C9 C4 121.1(9) . . ?
C15 C10 C11 117.7(8) . . ?
C15 C10 P1 121.9(6) . . ?
C11 C10 P1 120.0(6) . . ?
C12 C11 C10 121.5(8) . . ?
C11 C12 C13 121.3(9) . . ?
C14 C13 C12 117.9(9) . . ?
C13 C14 C15 120.8(9) . . ?
C10 C15 C14 120.7(8) . . ?
C17 C16 C21 118.5(8) . . ?
C17 C16 P1 120.4(6) . . ?
C21 C16 P1 121.1(6) . . ?
C18 C17 C16 120.2(8) . . ?
C17 C18 C19 121.9(9) . . ?
C18 C19 C20 117.8(9) . . ?
C21 C20 C19 121.5(8) . . ?
C20 C21 C16 120.0(8) . . ?
C27 C22 C23 120.9(8) . . ?
C27 C22 P1 117.3(6) . . ?
C23 C22 P1 121.6(6) . . ?
C22 C23 C24 117.1(8) . . ?
C25 C24 C23 121.3(9) . . ?
C24 C25 C26 121.5(9) . . ?
C25 C26 C27 117.9(9) . . ?
C22 C27 C26 121.3(8) . . ?
C29 C28 C33 121.1(8) . . ?
C29 C28 P2 118.1(6) . . ?
C33 C28 P2 120.6(6) . . ?
C28 C29 C30 120.3(8) . . ?
C31 C30 C29 118.8(9) . . ?
C32 C31 C30 121.8(9) . . ?
C31 C32 C33 120.3(8) . . ?
C32 C33 C28 117.7(8) . . ?
C39 C34 C35 120.4(7) . . ?
C39 C34 P2 119.2(6) . . ?
C35 C34 P2 120.4(6) . . ?
C36 C35 C34 120.4(8) . . ?
C35 C36 C37 119.9(9) . . ?
C38 C37 C36 120.0(8) . . ?
C37 C38 C39 120.3(8) . . ?
C34 C39 C38 119.0(8) . . ?
C45 C40 C41 118.9(8) . . ?
C45 C40 P2 120.9(7) . . ?
C41 C40 P2 120.2(6) . . ?
C42 C41 C40 119.4(8) . . ?
C43 C42 C41 122.1(9) . . ?
C42 C43 C44 119.0(9) . . ?
C43 C44 C45 119.1(8) . . ?
C40 C45 C44 121.5(8) . . ?
C51 C46 C47 120.7(8) . . ?
C51 C46 P3 120.8(7) . . ?
C47 C46 P3 118.4(6) . . ?
C46 C47 C48 118.4(8) . . ?
C49 C48 C47 119.9(9) . . ?
C48 C49 C50 122.4(9) . . ?
C49 C50 C51 116.9(9) . . ?
C46 C51 C50 121.6(9) . . ?
C57 C52 C53 120.6(8) . . ?
C57 C52 P3 118.5(6) . . ?
C53 C52 P3 120.6(7) . . ?
C54 C53 C52 119.7(9) . . ?
C55 C54 C53 119.2(9) . . ?
C54 C55 C56 121.4(9) . . ?
C55 C56 C57 119.7(9) . . ?
C52 C57 C56 119.4(9) . . ?
C63 C58 C59 117.4(8) . . ?
C63 C58 P3 123.2(6) . . ?
C59 C58 P3 119.3(7) . . ?
C60 C59 C58 121.4(8) . . ?
C59 C60 C61 120.6(8) . . ?
C62 C61 C60 117.8(9) . . ?
C63 C62 C61 121.8(9) . . ?
C62 C63 C58 120.9(8) . . ?
C65 C64 C69 119.1(9) . . ?
C65 C64 P4 122.1(7) . . ?
C69 C64 P4 117.7(7) . . ?
C64 C65 C66 121.5(9) . . ?
C67 C66 C65 117.9(10) . . ?
C68 C67 C66 121.6(10) . . ?
C67 C68 C69 120.0(10) . . ?
C68 C69 C64 119.9(10) . . ?
C75 C70 C71 120.7(8) . . ?
C75 C70 P4 123.4(7) . . ?
C71 C70 P4 115.4(6) . . ?
C72 C71 C70 119.3(8) . . ?
C73 C72 C71 119.5(9) . . ?
C72 C73 C74 121.5(9) . . ?
C73 C74 C75 119.9(9) . . ?
C70 C75 C74 119.0(9) . . ?
C77 C76 C81 117.7(8) . . ?
C77 C76 P4 121.7(7) . . ?
C81 C76 P4 120.5(7) . . ?
C78 C77 C76 121.6(9) . . ?
C77 C78 C79 119.9(9) . . ?
C80 C79 C78 119.2(9) . . ?
C81 C80 C79 121.5(9) . . ?
C80 C81 C76 120.0(9) . . ?
N3 C82 C83 178.7(10) . . ?

loop_
_geom_bond_atom_site_label_1
_geom_bond_atom_site_label_2
_geom_bond_distance
_geom_bond_site_symmetry_2
_geom_bond_publ_flag
Cr1 C3 1.758(10) . ?
Cr1 C1 1.793(10) . ?
Cr1 C2 1.814(9) . ?
Cr1 O4 1.986(6) . ?
Cr1 S1 2.372(3) . ?
S1 C5 1.749(9) . ?
P1 N1 1.595(7) . ?
P1 C16 1.785(9) . ?
P1 C10 1.795(8) . ?
P1 C22 1.816(8) . ?
P2 N1 1.587(7) . ?
P2 C40 1.793(9) . ?
P2 C28 1.797(8) . ?
P2 C34 1.810(7) . ?
P3 N2 1.577(7) . ?
P3 C58 1.804(9) . ?
P3 C52 1.806(8) . ?
P3 C46 1.812(7) . ?
P4 N2 1.592(7) . ?
P4 C76 1.789(9) . ?
P4 C64 1.809(9) . ?
P4 C70 1.811(8) . ?
O1 C1 1.186(10) . ?
O2 C2 1.186(10) . ?
O3 C3 1.207(10) . ?
O4 C4 1.333(10) . ?
O5 O5 1.34(3) 2_646 ?
O5 C84 1.44(2) 2_746 ?
N3 C82 1.143(9) . ?
C4 C9 1.390(12) . ?
C4 C5 1.432(12) . ?
C5 C6 1.371(12) . ?
C6 C7 1.392(13) . ?
C7 C8 1.416(12) . ?
C8 C9 1.372(12) . ?
C10 C15 1.381(11) . ?
C10 C11 1.398(11) . ?
C11 C12 1.353(11) . ?
C12 C13 1.386(12) . ?
C13 C14 1.386(13) . ?
C14 C15 1.391(12) . ?
C16 C17 1.404(11) . ?
C16 C21 1.407(11) . ?
C17 C18 1.371(12) . ?
C18 C19 1.394(12) . ?
C19 C20 1.394(12) . ?
C20 C21 1.380(12) . ?
C22 C27 1.365(11) . ?
C22 C23 1.408(11) . ?
C23 C24 1.421(12) . ?
C24 C25 1.354(13) . ?
C25 C26 1.389(13) . ?
C26 C27 1.409(12) . ?
C28 C29 1.376(11) . ?
C28 C33 1.414(11) . ?
C29 C30 1.399(12) . ?
C30 C31 1.383(12) . ?
C31 C32 1.372(12) . ?
C32 C33 1.410(12) . ?
C34 C39 1.380(11) . ?
C34 C35 1.384(11) . ?
C35 C36 1.380(11) . ?
C36 C37 1.382(12) . ?
C37 C38 1.382(12) . ?
C38 C39 1.406(12) . ?
C40 C45 1.380(11) . ?
C40 C41 1.399(11) . ?
C41 C42 1.383(11) . ?
C42 C43 1.377(12) . ?
C43 C44 1.396(12) . ?
C44 C45 1.402(12) . ?
C46 C51 1.359(11) . ?
C46 C47 1.411(12) . ?
C47 C48 1.411(12) . ?
C48 C49 1.358(13) . ?
C49 C50 1.407(14) . ?
C50 C51 1.408(12) . ?
C52 C57 1.373(12) . ?
C52 C53 1.396(12) . ?
C53 C54 1.380(12) . ?
C54 C55 1.370(13) . ?
C55 C56 1.379(13) . ?
C56 C57 1.382(12) . ?
C58 C63 1.390(11) . ?
C58 C59 1.418(11) . ?
C59 C60 1.349(12) . ?
C60 C61 1.399(12) . ?
C61 C62 1.395(12) . ?
C62 C63 1.351(12) . ?
C64 C65 1.383(12) . ?
C64 C69 1.389(11) . ?
C65 C66 1.392(13) . ?
C66 C67 1.385(13) . ?
C67 C68 1.365(14) . ?
C68 C69 1.387(13) . ?
C70 C75 1.378(12) . ?
C70 C71 1.401(12) . ?
C71 C72 1.397(12) . ?
C72 C73 1.362(13) . ?
C73 C74 1.380(13) . ?
C74 C75 1.397(12) . ?
C76 C77 1.392(12) . ?
C76 C81 1.408(12) . ?
C77 C78 1.369(12) . ?
C78 C79 1.389(14) . ?
C79 C80 1.371(13) . ?
C80 C81 1.371(13) . ?
C82 C83 1.455(14) . ?
C84 O5 1.44(2) 2_746 ?
